data_1573230
loop_
_publ_author_name
'Sumida, Akifumi'
'Saeki, Akinori'
'Matsuo, Kyohei'
'Naka, Kensuke'
'Imoto, Hiroaki'

_publ_section_title
;
 Dithienoarsinines: Stable and Planer \p-Extended Arsabenzenes
;
_journal_name_full 'Chemical Science'
_journal_paper_doi 10.1039/D4SC06590E
_journal_year 2024
_chemical_formula_moiety 'C17 H9 As S2'
_chemical_formula_sum 'C17 H9 As S2'
_chemical_formula_weight 352.28
_space_group_crystal_system monoclinic
_space_group_IT_number 14
_space_group_name_Hall '-P 2ybc'
_space_group_name_H-M_alt 'P 1 21/c 1'
_atom_sites_solution_hydrogens geom
_atom_sites_solution_primary dual
_audit_creation_date 2024-04-30
_audit_creation_method
;
Olex2 1.5-ac5-024
(compiled 2022.04.12 svn.rca3783a0 for Rigaku Oxford Diffraction, GUI svn.r6498)
;
_audit_update_record
;
2024-09-20 deposited with the CCDC.	2024-11-18 downloaded from the CCDC.
;
_cell_angle_alpha 90
_cell_angle_beta 99.317(7)
_cell_angle_gamma 90
_cell_formula_units_Z 4
_cell_length_a 14.5703(9)
_cell_length_b 3.9421(3)
_cell_length_c 23.8017(18)
_cell_measurement_reflns_used 1704
_cell_measurement_temperature 100.00
_cell_measurement_theta_max 30.4370
_cell_measurement_theta_min 2.9060
_cell_volume 1349.08(17)
_computing_cell_refinement 'CrysAlisPro 1.171.42.91a (Rigaku OD, 2023)'
_computing_data_collection 'CrysAlisPro 1.171.42.91a (Rigaku OD, 2023)'
_computing_data_reduction 'CrysAlisPro 1.171.42.91a (Rigaku OD, 2023)'
_computing_molecular_graphics 'Olex2 1.5-ac5-024 (Dolomanov et al., 2009)'
_computing_publication_material 'Olex2 1.5-ac5-024 (Dolomanov et al., 2009)'
_computing_structure_refinement 'SHELXL 2018/3 (Sheldrick, 2015)'
_computing_structure_solution 'SHELXT 2018/2 (Sheldrick, 2018)'
_diffrn_ambient_temperature 100.00
_diffrn_detector 'CCD plate'
_diffrn_measured_fraction_theta_full 0.998
_diffrn_measured_fraction_theta_max 0.998
_diffrn_measurement_details
;
List of Runs (angles in degrees, time in seconds):

  # Type    Start    End  Width  t~exp~   \w     \q     \k     \f   Frames
#--------------------------------------------------------------------------
  1  \w     15.00  42.00   0.15   15.00    --   30.00  54.00 -90.00  180
  2  \w    -66.00 -39.00   0.15   15.00    --   30.00  54.00   0.00  180
  3  \w    -65.00 110.05   0.15   15.00    --   30.00  54.00  30.00 1167
;
_diffrn_measurement_device 'two-circle diffractometer'
_diffrn_measurement_device_type 'XtaLAB Mini (JP)'
_diffrn_measurement_method '\w scans'
_diffrn_orient_matrix_type 'CrysAlisPro convention (1999,Acta A55,543-557)'
_diffrn_orient_matrix_UB_11 -0.0325814000
_diffrn_orient_matrix_UB_12 -0.0891523000
_diffrn_orient_matrix_UB_13 -0.0200149000
_diffrn_orient_matrix_UB_21 -0.0302175000
_diffrn_orient_matrix_UB_22 -0.0139382000
_diffrn_orient_matrix_UB_23 0.0204526000
_diffrn_orient_matrix_UB_31 -0.0214097000
_diffrn_orient_matrix_UB_32 0.1556868000
_diffrn_orient_matrix_UB_33 -0.0096449000
_diffrn_radiation_monochromator graphite
_diffrn_radiation_probe x-ray
_diffrn_radiation_type 'Mo K\a'
_diffrn_radiation_wavelength 0.71073
_diffrn_reflns_av_R_equivalents 0.0343
_diffrn_reflns_av_unetI/netI 0.0558
_diffrn_reflns_Laue_measured_fraction_full 0.998
_diffrn_reflns_Laue_measured_fraction_max 0.998
_diffrn_reflns_limit_h_max 18
_diffrn_reflns_limit_h_min -18
_diffrn_reflns_limit_k_max 4
_diffrn_reflns_limit_k_min -4
_diffrn_reflns_limit_l_max 29
_diffrn_reflns_limit_l_min -28
_diffrn_reflns_number 4939
_diffrn_reflns_point_group_measured_fraction_full 0.998
_diffrn_reflns_point_group_measured_fraction_max 0.998
_diffrn_reflns_theta_full 25.242
_diffrn_reflns_theta_max 26.372
_diffrn_reflns_theta_min 3.074
_diffrn_source 'fine-focus sealed X-ray tube'
_diffrn_source_type 'Rigaku (Mo) X-ray Source'
_exptl_absorpt_coefficient_mu 2.812
_exptl_absorpt_correction_T_max 0.976
_exptl_absorpt_correction_T_min 0.864
_exptl_absorpt_correction_type analytical
_exptl_absorpt_process_details
;
CrysAlisPro 1.171.42.91a (Rigaku Oxford Diffraction, 2023)
Analytical numeric absorption correction using a multifaceted crystal
model based on expressions derived by R.C. Clark & J.S. Reid.
(Clark, R. C. & Reid, J. S. (1995). Acta Cryst. A51, 887-897)
Empirical absorption correction using spherical harmonics,
implemented in SCALE3 ABSPACK scaling algorithm.
;
_exptl_crystal_colour orange
_exptl_crystal_colour_primary orange
_exptl_crystal_density_diffrn 1.734
_exptl_crystal_description needle
_exptl_crystal_F_000 704
_exptl_crystal_size_max 0.468
_exptl_crystal_size_mid 0.058
_exptl_crystal_size_min 0.038
_refine_diff_density_max 1.418
_refine_diff_density_min -2.132
_refine_diff_density_rms 0.174
_refine_ls_extinction_method none
_refine_ls_goodness_of_fit_ref 1.053
_refine_ls_hydrogen_treatment constr
_refine_ls_matrix_type full
_refine_ls_number_parameters 181
_refine_ls_number_reflns 2741
_refine_ls_number_restraints 0
_refine_ls_restrained_S_all 1.053
_refine_ls_R_factor_all 0.0685
_refine_ls_R_factor_gt 0.0503
_refine_ls_shift/su_max 0.001
_refine_ls_shift/su_mean 0.000
_refine_ls_structure_factor_coef Fsqd
_refine_ls_weighting_details 'w=1/[\s^2^(Fo^2^)+(0.0839P)^2^] where P=(Fo^2^+2Fc^2^)/3'
_refine_ls_weighting_scheme calc
_refine_ls_wR_factor_gt 0.1254
_refine_ls_wR_factor_ref 0.1369
_reflns_Friedel_coverage 0.000
_reflns_number_gt 2141
_reflns_number_total 2741
_reflns_threshold_expression 'I > 2\s(I)'
_cod_data_source_file d4sc06590e2.cif
_cod_data_source_block 3d-needle
_cod_database_code 1573230
_shelx_shelxl_version_number 2018/3
_chemical_oxdiff_formula CHSAs
_chemical_oxdiff_usercomment ' '
_shelx_space_group_comment
;
The symmetry employed for this shelxl refinement is uniquely defined
by the following loop, which should always be used as a source of
symmetry information in preference to the above space-group names.
They are only intended as comments.
;
_shelx_estimated_absorpt_t_max 0.901
_shelx_estimated_absorpt_t_min 0.353
_olex2_refinement_description
;
1. Fixed Uiso
 At 1.2 times of:
  All C(H) groups
2.a Aromatic/amide H refined with riding coordinates:
 C3(H3), C14(H14), C11(H11), C10(H10), C9(H9), C8(H8), C15(H15), C17(H17),
 C16(H16)
;
_olex2_submission_special_instructions 'No special instructions were received'
_oxdiff_exptl_absorpt_empirical_details
;
Empirical correction (ABSPACK) includes:
- Absorption correction using spherical harmonics
- Frame scaling
;
_oxdiff_exptl_absorpt_empirical_full_max 1.334
_oxdiff_exptl_absorpt_empirical_full_min 0.738

loop_
_space_group_symop_operation_xyz
'x, y, z'
'-x, y+1/2, -z+1/2'
'-x, -y, -z'
'x, -y-1/2, z-1/2'

loop_
_atom_site_label
_atom_site_type_symbol
_atom_site_fract_x
_atom_site_fract_y
_atom_site_fract_z
_atom_site_U_iso_or_equiv
_atom_site_adp_type
_atom_site_occupancy
_atom_site_site_symmetry_order
_atom_site_calc_flag
_atom_site_refinement_flags_posn
_atom_site_refinement_flags_adp
_atom_site_refinement_flags_occupancy
_atom_site_disorder_assembly
_atom_site_disorder_group
As1 As 0.32922(3) 0.44672(13) 0.46628(2) 0.01851(19) Uani 1 1 d . . . . .
S2 S 0.04342(8) 0.8676(3) 0.42105(5) 0.0217(3) Uani 1 1 d . . . . .
S1 S 0.20890(8) 0.3231(3) 0.62529(5) 0.0218(3) Uani 1 1 d . . . . .
C1 C 0.2997(3) 0.3588(11) 0.53790(19) 0.0161(9) Uani 1 1 d . . . . .
C3 C 0.1369(3) 0.5922(12) 0.5201(2) 0.0204(10) Uani 1 1 d . . . . .
H3 H 0.082206 0.637265 0.535786 0.025 Uiso 1 1 calc R U . . .
C4 C 0.1399(3) 0.6785(12) 0.4639(2) 0.0191(10) Uani 1 1 d . . . . .
C14 C 0.0706(3) 1.0503(12) 0.3110(2) 0.0235(11) Uani 1 1 d . . . . .
H14 H 0.009398 1.140615 0.302994 0.028 Uiso 1 1 calc R U . . .
C2 C 0.2127(3) 0.4409(12) 0.55398(19) 0.0175(9) Uani 1 1 d . . . . .
C11 C 0.4527(3) 0.0821(12) 0.5838(2) 0.0222(11) Uani 1 1 d . . . . .
H11 H 0.480330 0.102710 0.550413 0.027 Uiso 1 1 calc R U . . .
C10 C 0.5021(3) -0.0651(13) 0.6325(2) 0.0258(11) Uani 1 1 d . . . . .
H10 H 0.563279 -0.148090 0.632365 0.031 Uiso 1 1 calc R U . . .
C5 C 0.2159(3) 0.6359(12) 0.43432(19) 0.0180(10) Uani 1 1 d . . . . .
C12 C 0.1947(3) 0.7671(12) 0.37651(19) 0.0191(10) Uani 1 1 d . . . . .
C13 C 0.1039(3) 0.9043(12) 0.3639(2) 0.0201(10) Uani 1 1 d . . . . .
C6 C 0.3624(3) 0.1996(12) 0.58393(19) 0.0190(10) Uani 1 1 d . . . . .
C9 C 0.4617(4) -0.0911(13) 0.6818(2) 0.0259(11) Uani 1 1 d . . . . .
H9 H 0.496294 -0.190050 0.714976 0.031 Uiso 1 1 calc R U . . .
C7 C 0.3230(3) 0.1683(13) 0.6339(2) 0.0203(10) Uani 1 1 d . . . . .
C8 C 0.3727(3) 0.0236(13) 0.6832(2) 0.0233(11) Uani 1 1 d . . . . .
H8 H 0.345925 0.004775 0.716919 0.028 Uiso 1 1 calc R U . . .
C15 C 0.1284(4) 1.0600(13) 0.2707(2) 0.0257(11) Uani 1 1 d . . . . .
H15 H 0.106937 1.159466 0.234650 0.031 Uiso 1 1 calc R U . . .
C17 C 0.2519(3) 0.7829(13) 0.3345(2) 0.0223(10) Uani 1 1 d . . . . .
H17 H 0.313417 0.695586 0.342097 0.027 Uiso 1 1 calc R U . . .
C16 C 0.2189(4) 0.9250(13) 0.2822(2) 0.0246(11) Uani 1 1 d . . . . .
H16 H 0.257494 0.931708 0.253637 0.029 Uiso 1 1 calc R U . . .

loop_
_atom_site_aniso_label
_atom_site_aniso_U_11
_atom_site_aniso_U_22
_atom_site_aniso_U_33
_atom_site_aniso_U_23
_atom_site_aniso_U_13
_atom_site_aniso_U_12
As1 0.0073(3) 0.0276(3) 0.0198(3) 0.0000(2) -0.00040(18) 0.00130(19)
S2 0.0089(5) 0.0291(7) 0.0258(6) 0.0014(5) -0.0014(5) 0.0027(5)
S1 0.0143(6) 0.0314(7) 0.0191(6) -0.0004(5) 0.0009(4) 0.0004(5)
C1 0.009(2) 0.018(2) 0.019(2) -0.0018(18) -0.0028(17) -0.0033(17)
C3 0.012(2) 0.024(3) 0.025(2) -0.002(2) 0.0020(19) -0.003(2)
C4 0.010(2) 0.020(2) 0.025(2) -0.001(2) -0.0028(18) 0.0004(18)
C14 0.015(2) 0.024(3) 0.027(3) 0.001(2) -0.008(2) -0.002(2)
C2 0.012(2) 0.022(2) 0.017(2) -0.0019(19) -0.0015(18) -0.0020(19)
C11 0.012(2) 0.026(3) 0.026(3) -0.004(2) -0.0031(19) -0.004(2)
C10 0.012(2) 0.030(3) 0.032(3) -0.003(2) -0.007(2) 0.002(2)
C5 0.017(2) 0.018(2) 0.018(2) -0.0036(18) -0.0009(18) -0.0001(19)
C12 0.014(2) 0.020(2) 0.021(2) 0.000(2) -0.0026(18) -0.0008(19)
C13 0.014(2) 0.021(2) 0.025(2) 0.000(2) 0.0001(19) -0.0010(19)
C6 0.014(2) 0.023(2) 0.019(2) -0.002(2) -0.0029(18) -0.0027(19)
C9 0.022(3) 0.028(3) 0.024(3) 0.001(2) -0.008(2) 0.000(2)
C7 0.013(2) 0.024(3) 0.022(2) -0.004(2) -0.0002(18) -0.0031(19)
C8 0.020(3) 0.030(3) 0.019(2) 0.000(2) -0.002(2) -0.005(2)
C15 0.028(3) 0.024(3) 0.022(3) 0.003(2) -0.006(2) -0.004(2)
C17 0.016(2) 0.024(3) 0.026(3) -0.002(2) 0.0011(19) 0.001(2)
C16 0.023(3) 0.026(3) 0.024(3) 0.000(2) 0.003(2) -0.001(2)

loop_
_atom_type_symbol
_atom_type_description
_atom_type_scat_dispersion_real
_atom_type_scat_dispersion_imag
_atom_type_scat_source
C C 0.0033 0.0016 'International Tables Vol C Tables 4.2.6.8 and 6.1.1.4'
H H 0.0000 0.0000 'International Tables Vol C Tables 4.2.6.8 and 6.1.1.4'
As As 0.0499 2.0058 'International Tables Vol C Tables 4.2.6.8 and 6.1.1.4'
S S 0.1246 0.1234 'International Tables Vol C Tables 4.2.6.8 and 6.1.1.4'

loop_
_exptl_crystal_face_index_h
_exptl_crystal_face_index_k
_exptl_crystal_face_index_l
_exptl_crystal_face_perp_dist
-1 0 1 0.0300
1 0 -1 0.0134
-1 1 -2 0.1939
1 -1 2 0.2040
0 0 1 0.0175
0 0 -1 0.0206
2 0 1 0.0190
-2 0 -1 0.0437

loop_
_geom_angle_atom_site_label_1
_geom_angle_atom_site_label_2
_geom_angle_atom_site_label_3
_geom_angle
_geom_angle_site_symmetry_1
_geom_angle_site_symmetry_3
_geom_angle_publ_flag
C1 As1 C5 97.4(2) . . ?
C13 S2 C4 91.7(2) . . ?
C7 S1 C2 91.5(2) . . ?
C2 C1 As1 123.7(3) . . ?
C2 C1 C6 112.1(4) . . ?
C6 C1 As1 124.2(3) . . ?
C4 C3 C2 121.2(4) . . ?
C3 C4 S2 121.0(4) . . ?
C3 C4 C5 126.8(4) . . ?
C5 C4 S2 112.2(4) . . ?
C15 C14 C13 118.4(5) . . ?
C1 C2 S1 111.5(3) . . ?
C3 C2 S1 121.5(4) . . ?
C3 C2 C1 126.9(4) . . ?
C10 C11 C6 119.9(5) . . ?
C11 C10 C9 119.9(5) . . ?
C4 C5 As1 124.0(4) . . ?
C4 C5 C12 111.4(4) . . ?
C12 C5 As1 124.6(3) . . ?
C13 C12 C5 112.6(4) . . ?
C17 C12 C5 129.0(4) . . ?
C17 C12 C13 118.4(4) . . ?
C14 C13 S2 126.2(4) . . ?
C14 C13 C12 121.6(4) . . ?
C12 C13 S2 112.1(4) . . ?
C11 C6 C1 128.4(4) . . ?
C11 C6 C7 119.2(4) . . ?
C7 C6 C1 112.5(4) . . ?
C8 C9 C10 121.5(5) . . ?
C6 C7 S1 112.4(4) . . ?
C8 C7 S1 126.4(4) . . ?
C8 C7 C6 121.2(4) . . ?
C9 C8 C7 118.3(5) . . ?
C14 C15 C16 121.0(5) . . ?
C16 C17 C12 120.1(5) . . ?
C17 C16 C15 120.5(5) . . ?

loop_
_geom_bond_atom_site_label_1
_geom_bond_atom_site_label_2
_geom_bond_distance
_geom_bond_site_symmetry_2
_geom_bond_publ_flag
As1 C1 1.857(5) . ?
As1 C5 1.859(5) . ?
S2 C4 1.762(5) . ?
S2 C13 1.742(5) . ?
S1 C2 1.769(5) . ?
S1 C7 1.752(5) . ?
C1 C2 1.419(6) . ?
C1 C6 1.451(6) . ?
C3 C4 1.389(7) . ?
C3 C2 1.391(7) . ?
C4 C5 1.415(6) . ?
C14 C13 1.400(7) . ?
C14 C15 1.374(7) . ?
C11 C10 1.389(7) . ?
C11 C6 1.395(7) . ?
C10 C9 1.399(7) . ?
C5 C12 1.456(6) . ?
C12 C13 1.414(6) . ?
C12 C17 1.403(6) . ?
C6 C7 1.407(6) . ?
C9 C8 1.378(7) . ?
C7 C8 1.398(7) . ?
C15 C16 1.406(7) . ?
C17 C16 1.379(7) . ?

loop_
_exptl_oxdiff_crystal_face_indexfrac_h
_exptl_oxdiff_crystal_face_indexfrac_k
_exptl_oxdiff_crystal_face_indexfrac_l
_exptl_oxdiff_crystal_face_x
_exptl_oxdiff_crystal_face_y
_exptl_oxdiff_crystal_face_z
-1.0010 -0.0004 0.9988 0.0127 0.0507 0.0117
1.0010 0.0004 -0.9988 -0.0127 -0.0507 -0.0117
-1.0038 1.0017 -1.9902 -0.0168 -0.0243 0.1966
1.0038 -1.0017 1.9902 0.0168 0.0243 -0.1966
-0.0006 -0.0003 1.0009 -0.0200 0.0205 -0.0097
0.0006 0.0003 -1.0009 0.0200 -0.0205 0.0097
2.0004 -0.0001 1.0051 -0.0853 -0.0399 -0.0525
-2.0004 0.0001 -1.0051 0.0853 0.0399 0.0525
